data_7046598
loop_
_publ_author_name
'An, Haiyan'
'Zhang, Yumeng'
'Hou, Yujiao'
'Hu, Tao'
'Yang, Wei'
'Chang, Shenzhen'
'Zhang, Jianjun'

_publ_section_title
;
 Hybrid dimers based on metal-substituted Keggin polyoxometalates (metal =
 Ti, Ln) for cyanosilylation catalysis.
;
_journal_issue 27
_journal_name_full 'Dalton transactions (Cambridge, England : 2003)'
_journal_page_first 9079
_journal_page_last 9089
_journal_paper_doi 10.1039/c8dt00389k
_journal_volume 47
_journal_year 2018
_chemical_formula_sum 'C24 H54 K N4 O65 P Sm2 Ti2 W10'
_chemical_formula_weight 3743.78
_space_group_crystal_system monoclinic
_space_group_IT_number 12
_space_group_name_Hall '-C 2y'
_space_group_name_H-M_alt 'C 1 2/m 1'
_symmetry_space_group_name_Hall '-C 2y'
_symmetry_space_group_name_H-M 'C 1 2/m 1'
_atom_sites_solution_hydrogens mixed
_atom_sites_solution_primary direct
_atom_sites_solution_secondary difmap
_audit_creation_method SHELXL-2014
_audit_update_record
;
2018-06-07 deposited with the CCDC.
2018-06-08 downloaded from the CCDC.
;
_cell_angle_alpha 90
_cell_angle_beta 133.421(2)
_cell_angle_gamma 90
_cell_formula_units_Z 4
_cell_length_a 21.889(4)
_cell_length_b 30.183(6)
_cell_length_c 15.327(3)
_cell_measurement_reflns_used 19022
_cell_measurement_temperature 296(2)
_cell_measurement_theta_max 25.00
_cell_measurement_theta_min 1.490
_cell_volume 7355(2)
_computing_data_collection 'Bruker SMART'
_computing_molecular_graphics 'Bruker SHELXTL'
_computing_publication_material 'Bruker SHELXTL'
_computing_structure_refinement 'SHELXL-2014 (Sheldrick, 2014)'
_computing_structure_solution 'SHELXS-2014 (Sheldrick, 2014)'
_diffrn_ambient_temperature 296(2)
_diffrn_measured_fraction_theta_full 0.966
_diffrn_measured_fraction_theta_max 0.995
_diffrn_measurement_device_type 'Bruker Smart Apex CCD'
_diffrn_measurement_method \w-2\q
_diffrn_radiation_type MoK\a
_diffrn_radiation_wavelength 0.71073
_diffrn_reflns_av_R_equivalents 0.0867
_diffrn_reflns_av_unetI/netI 0.0982
_diffrn_reflns_Laue_measured_fraction_full 0.966
_diffrn_reflns_Laue_measured_fraction_max 0.995
_diffrn_reflns_limit_h_max 22
_diffrn_reflns_limit_h_min -26
_diffrn_reflns_limit_k_max 35
_diffrn_reflns_limit_k_min -27
_diffrn_reflns_limit_l_max 18
_diffrn_reflns_limit_l_min -18
_diffrn_reflns_number 19022
_diffrn_reflns_point_group_measured_fraction_full 0.966
_diffrn_reflns_point_group_measured_fraction_max 0.995
_diffrn_reflns_theta_full 25.242
_diffrn_reflns_theta_max 25.000
_diffrn_reflns_theta_min 1.490
_diffrn_source 'fine-focus sealed tube'
_exptl_absorpt_coefficient_mu 17.539
_exptl_absorpt_correction_T_max 0.145
_exptl_absorpt_correction_T_min 0.048
_exptl_absorpt_correction_type multi-scan
_exptl_absorpt_process_details 'SADABS; Sheldrick, 1996'
_exptl_crystal_colour 'pale yellow'
_exptl_crystal_density_diffrn 3.381
_exptl_crystal_description 'block '
_exptl_crystal_F_000 6752
_exptl_crystal_size_max 0.22
_exptl_crystal_size_mid 0.16
_exptl_crystal_size_min 0.11
_refine_diff_density_max 6.541
_refine_diff_density_min -3.918
_refine_diff_density_rms 0.441
_refine_ls_extinction_method none
_refine_ls_goodness_of_fit_ref 1.020
_refine_ls_hydrogen_treatment constr
_refine_ls_matrix_type full
_refine_ls_number_parameters 524
_refine_ls_number_reflns 6577
_refine_ls_number_restraints 144
_refine_ls_restrained_S_all 1.020
_refine_ls_R_factor_all 0.0719
_refine_ls_R_factor_gt 0.0573
_refine_ls_shift/su_max 0.001
_refine_ls_shift/su_mean 0.000
_refine_ls_structure_factor_coef Fsqd
_refine_ls_weighting_details 'w=1/[\s^2^(Fo^2^)+(0.0659P)^2^+203.1434P] where P=(Fo^2^+2Fc^2^)/3'
_refine_ls_weighting_scheme calc
_refine_ls_wR_factor_gt 0.1450
_refine_ls_wR_factor_ref 0.1564
_reflns_Friedel_coverage 0.000
_reflns_number_gt 5214
_reflns_number_total 6577
_reflns_threshold_expression 'I > 2\s(I)'
_cod_data_source_file c8dt00389k2.cif
_cod_data_source_block 3
_cod_depositor_comments 'Adding full bibliography for 7046596--7046601.cif.'
_cod_original_cell_volume 7355(3)
_cod_database_code 7046598
_shelx_space_group_comment
;
The symmetry employed for this shelxl refinement is uniquely defined
by the following loop, which should always be used as a source of
symmetry information in preference to the above space-group names.
They are only intended as comments.
;
_shelxl_version_number 2014-3

loop_
_space_group_symop_operation_xyz
'x, y, z'
'-x, y, -z'
'x+1/2, y+1/2, z'
'-x+1/2, y+1/2, -z'
'-x, -y, -z'
'x, -y, z'
'-x+1/2, -y+1/2, -z'
'x+1/2, -y+1/2, z'

loop_
_atom_site_label
_atom_site_type_symbol
_atom_site_fract_x
_atom_site_fract_y
_atom_site_fract_z
_atom_site_U_iso_or_equiv
_atom_site_adp_type
_atom_site_occupancy
_atom_site_site_symmetry_order
_atom_site_calc_flag
_atom_site_refinement_flags_posn
_atom_site_refinement_flags_adp
_atom_site_refinement_flags_occupancy
_atom_site_disorder_assembly
_atom_site_disorder_group
W1 W 0.41615(4) 0.23948(2) 0.55422(6) 0.01723(18) Uani 1 1 d . . . . .
W2 W 0.35903(4) 0.24037(2) 0.28287(6) 0.01804(19) Uani 1 1 d . . . . .
W3 W 0.28531(4) 0.32233(2) 0.34778(6) 0.01567(18) Uani 1 1 d . . . . .
W4 W 0.44419(4) 0.32833(2) 0.21935(5) 0.01480(18) Uani 1 1 d . . . . .
W5 W 0.42648(5) 0.40928(2) 0.57103(6) 0.0139(2) Uani 0.8 1 d . . P A 1
Ti1 Ti 0.42648(5) 0.40928(2) 0.57103(6) 0.0139(2) Uani 0.2 1 d . . P A 2
W6 W 0.37091(10) 0.40805(5) 0.28465(13) 0.0093(3) Uani 0.2 1 d . . P A 3
Ti2 Ti 0.37091(10) 0.40805(5) 0.28465(13) 0.0093(3) Uani 0.8 1 d . . P A 4
Sm1 Sm 0.18751(7) 0.5000 0.11798(11) 0.0206(3) Uani 1 2 d S T P A .
Sm2 Sm 0.28500(9) 0.5000 0.57979(13) 0.0319(3) Uani 1 2 d S T P A .
K1 K 0.3988(5) 0.5000 0.1556(7) 0.0555(19) Uani 1 2 d S T P A .
P1 P 0.5000 0.32489(17) 0.5000 0.0089(11) Uani 1 2 d S TU P A .
O1 O 0.4813(6) 0.3540(3) 0.4024(9) 0.015(2) Uani 1 1 d . U . . .
O2 O 0.4240(6) 0.2945(3) 0.4446(8) 0.013(2) Uani 1 1 d . . . . .
O3 O 0.3952(7) 0.2003(4) 0.6120(10) 0.025(3) Uani 1 1 d . U . . .
O4 O 0.3021(8) 0.2018(4) 0.1727(11) 0.032(3) Uani 1 1 d . . . . .
O5 O 0.3730(7) 0.2116(3) 0.4097(10) 0.022(2) Uani 1 1 d . . . . .
O6 O 0.4195(8) 0.3165(4) 0.0903(10) 0.025(3) Uani 1 1 d . . . . .
O7 O 0.2745(7) 0.2741(3) 0.2519(9) 0.022(2) Uani 1 1 d . . . . .
O8 O 0.5326(7) 0.4356(4) 0.6700(9) 0.020(2) Uani 1 1 d . U . . .
O9 O 0.2960(7) 0.4466(3) 0.1878(9) 0.019(2) Uani 1 1 d . . . . .
O10 O 0.1821(7) 0.3295(4) 0.2750(10) 0.023(3) Uani 1 1 d . . . . .
O11 O 0.3990(6) 0.4238(3) 0.4302(9) 0.017(2) Uani 1 1 d . . . . .
O12 O 0.2992(6) 0.3622(3) 0.2698(8) 0.016(2) Uani 1 1 d . . . . .
O13 O 0.3696(6) 0.4481(4) 0.5746(9) 0.021(2) Uani 1 1 d . U . . .
O14 O 0.5292(7) 0.2846(4) 0.3251(9) 0.022(3) Uani 1 1 d . . . . .
O15 O 0.3645(6) 0.3705(3) 0.1704(9) 0.018(2) Uani 1 1 d . . . . .
O16 O 0.3144(7) 0.2740(3) 0.4600(9) 0.020(2) Uani 1 1 d . . . . .
O17 O 0.5265(6) 0.3720(3) 0.2855(9) 0.016(2) Uani 1 1 d . U . . .
O18 O 0.5263(6) 0.2242(4) 0.6262(9) 0.017(2) Uani 1 1 d . U . . .
O19 O 0.3733(6) 0.2854(4) 0.2117(9) 0.021(2) Uani 1 1 d . . . . .
O20 O 0.3463(7) 0.3604(3) 0.4824(9) 0.020(2) Uani 1 1 d . . . . .
O21 O 0.0936(9) 0.4479(4) -0.0374(13) 0.045(4) Uani 1 1 d . . . . .
O22 O -0.0334(9) 0.4198(5) -0.1397(16) 0.061(4) Uani 1 1 d . U . . .
O23 O 0.2856(10) 0.4397(5) 0.6733(14) 0.051(4) Uani 1 1 d . . . . .
O24 O 0.3275(16) 0.4231(7) 0.850(2) 0.098(7) Uani 1 1 d . U . . .
C1 C 0.0439(11) 0.4164(6) -0.0793(17) 0.028(4) Uani 1 1 d . U . . .
C2 C 0.0778(11) 0.3709(6) -0.0637(15) 0.029(4) Uani 1 1 d . . . . .
C3 C 0.1623(11) 0.3652(6) 0.0015(17) 0.034(4) Uani 1 1 d . U . . .
H3A H 0.1985 0.3893 0.0325 0.040 Uiso 1 1 calc R U . . .
C4 C 0.1437(13) 0.2869(6) -0.0253(16) 0.033(5) Uani 1 1 d . . . . .
H4A H 0.1685 0.2592 -0.0079 0.040 Uiso 1 1 calc R U . . .
C5 C 0.0603(12) 0.2910(7) -0.0952(18) 0.040(5) Uani 1 1 d . . . . .
H5A H 0.0260 0.2660 -0.1306 0.048 Uiso 1 1 calc R U . . .
C6 C 0.0247(12) 0.3332(6) -0.115(2) 0.041(5) Uani 1 1 d . . . . .
H6A H -0.0326 0.3362 -0.1607 0.050 Uiso 1 1 calc R U . . .
C7 C 0.3085(15) 0.4123(8) 0.753(2) 0.048(6) Uani 1 1 d . U . . .
C8 C 0.3176(13) 0.3661(7) 0.7397(17) 0.039(5) Uani 1 1 d . U . . .
C9 C 0.3014(12) 0.3507(7) 0.6409(17) 0.035(4) Uani 1 1 d . . . . .
H9A H 0.2793 0.3701 0.5780 0.042 Uiso 1 1 calc R U . . .
C10 C 0.3466(12) 0.2792(7) 0.7165(18) 0.037(5) Uani 1 1 d . U . . .
H10A H 0.3575 0.2504 0.7084 0.045 Uiso 1 1 calc R U . . .
C11 C 0.3615(13) 0.2923(7) 0.8169(18) 0.045(5) Uani 1 1 d . U . . .
H11A H 0.3810 0.2718 0.8767 0.054 Uiso 1 1 calc R U . . .
C12 C 0.3477(16) 0.3343(7) 0.8273(18) 0.054(7) Uani 1 1 d . . . . .
H12A H 0.3586 0.3425 0.8953 0.065 Uiso 1 1 calc R U . . .
N1 N 0.1898(10) 0.3239(5) 0.0183(15) 0.041(4) Uani 1 1 d . . . . .
H1A H 0.2429 0.3207 0.0619 0.049 Uiso 1 1 calc R U . . .
N2 N 0.3159(10) 0.3099(6) 0.6327(15) 0.041(4) Uani 1 1 d . . . . .
H2A H 0.3050 0.3023 0.5691 0.050 Uiso 1 1 calc R U . . .
O1W O 0.0843(11) 0.5000 0.1310(18) 0.038(5) Uani 1 2 d S T P . .
H1WA H 0.0368 0.5178 0.0797 0.046 Uiso 0.5 1 calc R U P A .
H1WB H 0.0918 0.4822 0.1872 0.046 Uiso 0.5 1 calc R U P . .
O2W O 0.2888(10) 0.5000 0.3419(14) 0.025(4) Uani 1 2 d S TU P . .
H2WA H 0.3415 0.5000 0.3838 0.030 Uiso 1 2 d R U P A .
H2WB H 0.2707 0.5000 0.3763 0.030 Uiso 1 2 d R U P . .
O3W O 0.2134(11) 0.5000 -0.0157(15) 0.027(4) Uani 1 2 d S T P A .
O4W O 0.1814(9) 0.4283(4) 0.2090(13) 0.047(4) Uani 1 1 d . . . . .
H4WA H 0.2193 0.4086 0.2411 0.056 Uiso 1 1 d R U . A .
H4WB H 0.1417 0.4248 0.2064 0.056 Uiso 1 1 d R U . . .
O6W O 0.1482(14) 0.5000 0.518(2) 0.070(7) Uani 1 2 d S T P . .
H6WA H 0.1169 0.4772 0.4848 0.084 Uiso 0.5 1 d R U P A .
H6WB H 0.1319 0.5228 0.5298 0.084 Uiso 0.5 1 d R U P . .
O7W O 0.1926(11) 0.4505(7) 0.4096(16) 0.085(6) Uani 1 1 d . . . . .
H7WA H 0.2133 0.4308 0.3966 0.101 Uiso 1 1 d R U . A .
H7WB H 0.1396 0.4528 0.3629 0.101 Uiso 1 1 d R U . . .
OW1 O 0.087(2) 0.3937(10) 0.389(3) 0.071(10) Uani 0.5 1 d . U P . .
OW2 O 0.497(3) 0.0000 1.287(4) 0.167(17) Uani 1 2 d S TU P . .
OW3 O 0.4838(18) 0.5728(8) 0.095(2) 0.127(9) Uani 1 1 d . U . . .
OW4 O 0.2626(19) 0.5807(9) -0.047(2) 0.133(9) Uani 1 1 d . U . . .
OW5 O 0.327(4) 0.5000 -0.082(4) 0.079(15) Uani 0.5 2 d S TU P A .
OW6 O -0.088(4) 0.414(2) 0.267(6) 0.16(2) Uani 0.5 1 d . U P . .
OW7 O 0.128(4) 0.5000 0.676(6) 0.10(2) Uani 0.5 2 d S TU P . .
O5W O 0.4048(17) 0.5000 0.750(3) 0.080(7) Uani 1 2 d S TU P . .
H5WA H 0.4201 0.5217 0.8054 0.096 Uiso 0.5 1 calc R U P A .
H5WB H 0.4433 0.4783 0.7716 0.096 Uiso 0.5 1 calc R U P . .

loop_
_atom_site_aniso_label
_atom_site_aniso_U_11
_atom_site_aniso_U_22
_atom_site_aniso_U_33
_atom_site_aniso_U_23
_atom_site_aniso_U_13
_atom_site_aniso_U_12
W1 0.0174(4) 0.0174(4) 0.0216(4) 0.0014(3) 0.0152(3) -0.0022(2)
W2 0.0173(4) 0.0185(4) 0.0199(4) -0.0032(3) 0.0134(3) -0.0036(2)
W3 0.0109(4) 0.0202(4) 0.0199(4) 0.0009(3) 0.0121(3) -0.0016(2)
W4 0.0149(4) 0.0188(4) 0.0159(3) -0.0010(3) 0.0126(3) 0.0004(2)
W5 0.0121(4) 0.0182(4) 0.0186(4) 0.0002(3) 0.0134(4) 0.0012(3)
Ti1 0.0121(4) 0.0182(4) 0.0186(4) 0.0002(3) 0.0134(4) 0.0012(3)
W6 0.0102(8) 0.0114(8) 0.0121(8) 0.0034(6) 0.0098(7) 0.0031(6)
Ti2 0.0102(8) 0.0114(8) 0.0121(8) 0.0034(6) 0.0098(7) 0.0031(6)
Sm1 0.0136(6) 0.0228(6) 0.0266(7) 0.000 0.0142(6) 0.000
Sm2 0.0335(8) 0.0338(8) 0.0459(8) 0.000 0.0341(8) 0.000
K1 0.071(5) 0.049(4) 0.061(5) 0.000 0.051(5) 0.000
P1 0.0052(18) 0.0123(19) 0.0111(17) 0.000 0.0064(14) 0.000
O1 0.010(5) 0.019(5) 0.015(5) -0.003(4) 0.008(4) 0.001(4)
O2 0.006(5) 0.019(6) 0.005(5) -0.003(4) 0.001(4) -0.002(4)
O3 0.026(4) 0.024(4) 0.025(4) 0.006(3) 0.019(3) -0.005(3)
O4 0.030(7) 0.024(6) 0.041(7) -0.009(6) 0.024(7) -0.010(5)
O5 0.032(7) 0.011(5) 0.037(7) -0.002(5) 0.030(6) -0.002(5)
O6 0.037(7) 0.021(6) 0.029(6) 0.007(5) 0.027(6) 0.003(5)
O7 0.020(6) 0.017(6) 0.019(6) -0.006(5) 0.010(5) -0.002(5)
O8 0.026(5) 0.022(5) 0.024(5) -0.001(4) 0.022(5) 0.000(4)
O9 0.020(6) 0.021(6) 0.026(6) 0.006(5) 0.020(5) 0.007(5)
O10 0.013(6) 0.029(7) 0.031(7) 0.003(5) 0.017(6) 0.001(5)
O11 0.015(6) 0.022(6) 0.023(6) -0.007(5) 0.017(5) -0.008(4)
O12 0.010(5) 0.019(6) 0.011(5) 0.002(4) 0.004(5) -0.001(4)
O13 0.013(5) 0.029(6) 0.026(5) 0.000(4) 0.015(4) -0.004(4)
O14 0.021(6) 0.024(6) 0.024(6) -0.003(5) 0.015(6) -0.005(5)
O15 0.011(6) 0.026(6) 0.013(5) -0.006(5) 0.007(5) -0.004(5)
O16 0.033(7) 0.013(5) 0.023(6) 0.007(5) 0.023(6) 0.002(5)
O17 0.016(3) 0.017(3) 0.017(3) -0.0021(18) 0.012(2) 0.0010(18)
O18 0.014(5) 0.023(5) 0.019(5) 0.002(4) 0.012(4) 0.006(4)
O19 0.006(5) 0.033(7) 0.018(6) -0.008(5) 0.006(5) -0.001(5)
O20 0.021(6) 0.021(6) 0.028(6) 0.006(5) 0.020(6) 0.002(5)
O21 0.045(9) 0.027(7) 0.065(10) -0.007(7) 0.038(9) -0.002(6)
O22 0.028(7) 0.044(7) 0.093(9) -0.019(6) 0.034(6) -0.001(5)
O23 0.074(11) 0.045(9) 0.068(10) 0.003(8) 0.063(10) -0.007(8)
O24 0.151(16) 0.086(12) 0.101(12) -0.022(10) 0.103(12) -0.006(11)
C1 0.022(7) 0.021(7) 0.038(8) -0.006(6) 0.019(6) 0.003(6)
C2 0.030(11) 0.021(9) 0.028(10) -0.007(7) 0.017(9) 0.003(7)
C3 0.024(7) 0.040(8) 0.040(8) -0.002(6) 0.024(6) 0.002(6)
C4 0.046(13) 0.029(10) 0.035(10) -0.012(8) 0.031(11) 0.005(9)
C5 0.029(11) 0.037(12) 0.045(12) -0.004(10) 0.022(10) -0.009(9)
C6 0.017(10) 0.037(11) 0.060(14) -0.013(10) 0.022(10) -0.014(8)
C7 0.064(10) 0.058(10) 0.048(9) -0.002(7) 0.048(8) -0.006(7)
C8 0.049(9) 0.046(9) 0.038(8) 0.004(6) 0.036(7) -0.006(7)
C9 0.030(11) 0.046(12) 0.034(11) -0.006(9) 0.023(10) -0.008(9)
C10 0.033(8) 0.041(8) 0.045(8) -0.002(7) 0.030(7) -0.009(6)
C11 0.042(9) 0.051(9) 0.041(8) 0.014(7) 0.028(7) -0.011(7)
C12 0.086(19) 0.028(11) 0.029(11) 0.001(9) 0.032(13) -0.012(11)
N1 0.021(9) 0.054(11) 0.032(9) -0.003(8) 0.013(8) 0.020(8)
N2 0.041(11) 0.049(11) 0.045(10) -0.014(9) 0.034(10) -0.017(8)
O1W 0.024(10) 0.035(11) 0.058(12) 0.000 0.029(10) 0.000
O2W 0.020(8) 0.034(9) 0.029(8) 0.000 0.020(7) 0.000
O3W 0.055(12) 0.011(8) 0.038(10) 0.000 0.041(10) 0.000
O4W 0.032(8) 0.038(8) 0.072(10) 0.013(8) 0.037(8) 0.002(6)
O6W 0.056(16) 0.084(18) 0.10(2) 0.000 0.066(17) 0.000
O7W 0.042(10) 0.136(18) 0.076(13) -0.025(12) 0.041(10) -0.002(11)
OW1 0.070(17) 0.038(14) 0.090(18) 0.000(13) 0.049(13) -0.016(12)
OW2 0.16(2) 0.16(2) 0.15(2) 0.000 0.095(17) 0.000
OW3 0.146(17) 0.094(13) 0.089(13) -0.015(11) 0.061(12) 0.029(12)
OW4 0.156(17) 0.149(17) 0.128(15) -0.021(12) 0.110(14) -0.037(13)
OW5 0.11(2) 0.09(2) 0.060(19) 0.000 0.069(17) 0.000
OW6 0.17(3) 0.16(3) 0.14(3) -0.005(18) 0.10(2) 0.011(18)
OW7 0.10(3) 0.11(3) 0.10(3) 0.000 0.07(2) 0.000
O5W 0.129(16) 0.020(10) 0.20(2) 0.000 0.152(16) 0.000

loop_
_atom_type_symbol
_atom_type_description
_atom_type_scat_dispersion_real
_atom_type_scat_dispersion_imag
_atom_type_scat_source
C C 0.0033 0.0016 'International Tables Vol C Tables 4.2.6.8 and 6.1.1.4'
H H 0.0000 0.0000 'International Tables Vol C Tables 4.2.6.8 and 6.1.1.4'
N N 0.0061 0.0033 'International Tables Vol C Tables 4.2.6.8 and 6.1.1.4'
O O 0.0106 0.0060 'International Tables Vol C Tables 4.2.6.8 and 6.1.1.4'
P P 0.1023 0.0942 'International Tables Vol C Tables 4.2.6.8 and 6.1.1.4'
Sm Sm -0.1638 3.4418 'International Tables Vol C Tables 4.2.6.8 and 6.1.1.4'
W W -0.8490 6.8722 'International Tables Vol C Tables 4.2.6.8 and 6.1.1.4'
Ti Ti 0.2776 0.4457 'International Tables Vol C Tables 4.2.6.8 and 6.1.1.4'
K K 0.2009 0.2494 'International Tables Vol C Tables 4.2.6.8 and 6.1.1.4'

loop_
_geom_angle_atom_site_label_1
_geom_angle_atom_site_label_2
_geom_angle_atom_site_label_3
_geom_angle
_geom_angle_site_symmetry_1
_geom_angle_site_symmetry_3
O3 W1 O18 102.5(5) . .
O3 W1 O5 101.6(5) . .
O18 W1 O5 89.1(4) . .
O3 W1 O14 101.7(5) . 2_656
O18 W1 O14 84.9(4) . 2_656
O5 W1 O14 156.7(4) . 2_656
O3 W1 O16 100.3(5) . .
O18 W1 O16 157.1(4) . .
O5 W1 O16 88.5(5) . .
O14 W1 O16 88.4(4) 2_656 .
O3 W1 O2 171.5(4) . .
O18 W1 O2 84.5(4) . .
O5 W1 O2 73.4(4) . .
O14 W1 O2 83.6(4) 2_656 .
O16 W1 O2 73.1(4) . .
O4 W2 O7 101.5(5) . .
O4 W2 O19 102.6(5) . .
O7 W2 O19 89.4(5) . .
O4 W2 O18 104.4(5) . 2_656
O7 W2 O18 154.0(4) . 2_656
O19 W2 O18 87.1(4) . 2_656
O4 W2 O5 101.1(5) . .
O7 W2 O5 86.9(5) . .
O19 W2 O5 156.3(4) . .
O18 W2 O5 86.1(4) 2_656 .
O4 W2 O2 170.4(5) . .
O7 W2 O2 71.2(4) . .
O19 W2 O2 83.9(4) . .
O18 W2 O2 82.8(4) 2_656 .
O5 W2 O2 72.7(4) . .
O10 W3 O12 103.0(5) . .
O10 W3 O20 105.1(5) . .
O12 W3 O20 90.2(4) . .
O10 W3 O7 100.4(5) . .
O12 W3 O7 89.3(5) . .
O20 W3 O7 154.0(5) . .
O10 W3 O16 98.7(5) . .
O12 W3 O16 158.2(4) . .
O20 W3 O16 86.3(4) . .
O7 W3 O16 84.7(4) . .
O10 W3 O2 167.1(4) . .
O12 W3 O2 85.9(4) . .
O20 W3 O2 84.0(4) . .
O7 W3 O2 70.0(4) . .
O16 W3 O2 72.4(4) . .
O6 W4 O15 102.5(5) . .
O6 W4 O17 101.4(5) . .
O15 W4 O17 91.3(4) . .
O6 W4 O14 100.8(5) . .
O15 W4 O14 155.7(4) . .
O17 W4 O14 90.7(4) . .
O6 W4 O19 100.8(5) . .
O15 W4 O19 86.8(5) . .
O17 W4 O19 157.7(4) . .
O14 W4 O19 82.2(4) . .
O6 W4 O1 173.7(4) . .
O15 W4 O1 74.0(4) . .
O17 W4 O1 73.6(4) . .
O14 W4 O1 83.4(4) . .
O19 W4 O1 84.5(4) . .
O13 W5 O11 102.2(5) . .
O13 W5 O8 101.8(5) . .
O11 W5 O8 94.2(4) . .
O13 W5 O20 102.2(5) . .
O11 W5 O20 87.2(4) . .
O8 W5 O20 155.1(4) . .
O13 W5 O17 100.5(5) . 2_656
O11 W5 O17 156.7(4) . 2_656
O8 W5 O17 86.2(4) . 2_656
O20 W5 O17 83.0(4) . 2_656
O13 W5 O1 171.6(4) . 2_656
O11 W5 O1 85.7(4) . 2_656
O8 W5 O1 74.3(4) . 2_656
O20 W5 O1 81.0(4) . 2_656
O17 W5 O1 72.0(4) 2_656 2_656
O9 W6 O8 100.5(5) . 2_656
O9 W6 O11 101.0(5) . .
O8 W6 O11 94.5(4) 2_656 .
O9 W6 O12 99.5(5) . .
O8 W6 O12 159.9(4) 2_656 .
O11 W6 O12 84.4(4) . .
O9 W6 O15 100.2(5) . .
O8 W6 O15 87.7(4) 2_656 .
O11 W6 O15 157.9(4) . .
O12 W6 O15 86.1(4) . .
O9 W6 O1 171.2(4) . .
O8 W6 O1 74.4(4) 2_656 .
O11 W6 O1 86.7(4) . .
O12 W6 O1 85.4(4) . .
O15 W6 O1 72.7(4) . .
O9 W6 K1 55.6(4) . .
O8 W6 K1 46.9(3) 2_656 .
O11 W6 K1 113.4(3) . .
O12 W6 K1 150.6(3) . .
O15 W6 K1 84.0(3) . .
O1 W6 K1 117.5(3) . .
O21 Sm1 O21 82.9(7) 6_565 .
O21 Sm1 O1W 82.4(5) 6_565 .
O21 Sm1 O1W 82.4(5) . .
O21 Sm1 O9 85.0(4) 6_565 6_565
O21 Sm1 O9 142.4(4) . 6_565
O1W Sm1 O9 130.9(3) . 6_565
O21 Sm1 O9 142.4(4) 6_565 .
O21 Sm1 O9 85.0(4) . .
O1W Sm1 O9 130.9(3) . .
O9 Sm1 O9 83.3(5) 6_565 .
O21 Sm1 O3W 72.7(5) 6_565 .
O21 Sm1 O3W 72.7(5) . .
O1W Sm1 O3W 146.5(6) . .
O9 Sm1 O3W 69.7(4) 6_565 .
O9 Sm1 O3W 69.7(4) . .
O21 Sm1 O2W 135.8(4) 6_565 .
O21 Sm1 O2W 135.8(4) . .
O1W Sm1 O2W 83.3(6) . .
O9 Sm1 O2W 73.6(4) 6_565 .
O9 Sm1 O2W 73.6(4) . .
O3W Sm1 O2W 130.2(5) . .
O21 Sm1 O4W 70.3(5) 6_565 6_565
O21 Sm1 O4W 138.8(4) . 6_565
O1W Sm1 O4W 64.0(4) . 6_565
O9 Sm1 O4W 67.0(4) 6_565 6_565
O9 Sm1 O4W 134.8(4) . 6_565
O3W Sm1 O4W 124.3(3) . 6_565
O2W Sm1 O4W 65.9(4) . 6_565
O21 Sm1 O4W 138.8(4) 6_565 .
O21 Sm1 O4W 70.3(5) . .
O1W Sm1 O4W 64.0(4) . .
O9 Sm1 O4W 134.8(4) 6_565 .
O9 Sm1 O4W 67.0(4) . .
O3W Sm1 O4W 124.3(3) . .
O2W Sm1 O4W 65.9(4) . .
O4W Sm1 O4W 110.9(7) 6_565 .
O21 Sm1 K1 104.3(3) 6_565 .
O21 Sm1 K1 104.3(3) . .
O1W Sm1 K1 170.9(5) . .
O9 Sm1 K1 45.3(2) 6_565 .
O9 Sm1 K1 45.3(2) . .
O3W Sm1 K1 42.6(4) . .
O2W Sm1 K1 87.6(4) . .
O4W Sm1 K1 112.1(3) 6_565 .
O4W Sm1 K1 112.1(3) . .
O5W Sm2 O23 75.8(5) . 6_565
O5W Sm2 O23 75.8(5) . .
O23 Sm2 O23 103.9(7) 6_565 .
O5W Sm2 O7W 139.0(5) . .
O23 Sm2 O7W 142.9(6) 6_565 .
O23 Sm2 O7W 80.0(6) . .
O5W Sm2 O7W 139.0(5) . 6_565
O23 Sm2 O7W 80.0(6) 6_565 6_565
O23 Sm2 O7W 142.9(6) . 6_565
O7W Sm2 O7W 76.1(10) . 6_565
O5W Sm2 O6W 129.9(8) . .
O23 Sm2 O6W 73.9(5) 6_565 .
O23 Sm2 O6W 73.9(5) . .
O7W Sm2 O6W 71.9(6) . .
O7W Sm2 O6W 71.9(6) 6_565 .
O5W Sm2 O13 73.3(5) . .
O23 Sm2 O13 146.6(5) 6_565 .
O23 Sm2 O13 80.6(4) . .
O7W Sm2 O13 70.3(5) . .
O7W Sm2 O13 116.5(5) 6_565 .
O6W Sm2 O13 137.3(3) . .
O5W Sm2 O13 73.3(5) . 6_565
O23 Sm2 O13 80.6(4) 6_565 6_565
O23 Sm2 O13 146.6(5) . 6_565
O7W Sm2 O13 116.5(5) . 6_565
O7W Sm2 O13 70.3(5) 6_565 6_565
O6W Sm2 O13 137.3(3) . 6_565
O13 Sm2 O13 78.7(5) . 6_565
O8 K1 O8 89.2(5) 5_666 2_656
O8 K1 OW5 134.6(3) 5_666 .
O8 K1 OW5 134.6(3) 2_656 .
O8 K1 O3W 111.1(4) 5_666 .
O8 K1 O3W 111.1(4) 2_656 .
OW5 K1 O3W 69.0(12) . .
O8 K1 O9 100.6(4) 5_666 .
O8 K1 O9 56.4(3) 2_656 .
OW5 K1 O9 112.8(10) . .
O3W K1 O9 55.4(3) . .
O8 K1 O9 56.4(3) 5_666 6_565
O8 K1 O9 100.6(4) 2_656 6_565
OW5 K1 O9 112.8(10) . 6_565
O3W K1 O9 55.4(3) . 6_565
O9 K1 O9 63.3(4) . 6_565
O8 K1 OW3 133.1(6) 5_666 6_565
O8 K1 OW3 76.9(4) 2_656 6_565
OW5 K1 OW3 64.6(9) . 6_565
O3W K1 OW3 115.7(5) . 6_565
O9 K1 OW3 107.7(4) . 6_565
O9 K1 OW3 169.5(5) 6_565 6_565
O8 K1 OW3 76.9(4) 5_666 .
O8 K1 OW3 133.1(6) 2_656 .
OW5 K1 OW3 64.6(9) . .
O3W K1 OW3 115.7(5) . .
O9 K1 OW3 169.5(5) . .
O9 K1 OW3 107.7(4) 6_565 .
OW3 K1 OW3 80.8(8) 6_565 .
O8 K1 OW4 158.6(5) 5_666 6_565
O8 K1 OW4 86.2(5) 2_656 6_565
OW5 K1 OW4 57.3(8) . 6_565
O3W K1 OW4 52.1(5) . 6_565
O9 K1 OW4 59.7(5) . 6_565
O9 K1 OW4 104.0(5) 6_565 6_565
OW3 K1 OW4 65.9(6) 6_565 6_565
OW3 K1 OW4 120.8(6) . 6_565
O8 K1 OW4 86.2(5) 5_666 .
O8 K1 OW4 158.6(5) 2_656 .
OW5 K1 OW4 57.3(8) . .
O3W K1 OW4 52.1(5) . .
O9 K1 OW4 104.0(5) . .
O9 K1 OW4 59.7(5) 6_565 .
OW3 K1 OW4 120.8(6) 6_565 .
OW3 K1 OW4 65.9(6) . .
OW4 K1 OW4 90.6(9) 6_565 .
O8 K1 W6 100.9(3) 5_666 .
O8 K1 W6 30.1(2) 2_656 .
OW5 K1 W6 122.9(5) . .
O3W K1 W6 81.0(2) . .
O9 K1 W6 27.2(2) . .
O9 K1 W6 84.2(3) 6_565 .
OW3 K1 W6 89.0(4) 6_565 .
OW3 K1 W6 162.9(5) . .
OW4 K1 W6 65.8(4) 6_565 .
OW4 K1 W6 131.2(5) . .
O1 P1 O1 109.8(8) 2_656 .
O1 P1 O2 110.1(5) 2_656 .
O1 P1 O2 109.9(5) . .
O1 P1 O2 109.9(5) 2_656 2_656
O1 P1 O2 110.0(5) . 2_656
O2 P1 O2 107.1(8) . 2_656
P1 O1 W6 125.5(5) . .
P1 O1 Ti1 126.8(5) . 2_656
P1 O1 W5 126.8(5) . 2_656
P1 O1 W4 126.4(6) . .
W6 O1 W4 89.1(3) . .
Ti1 O1 W4 89.6(3) 2_656 .
W5 O1 W4 89.6(3) 2_656 .
P1 O2 W3 123.3(6) . .
P1 O2 W2 127.6(5) . .
W3 O2 W2 90.0(3) . .
P1 O2 W1 125.6(5) . .
W3 O2 W1 90.3(3) . .
W2 O2 W1 88.7(3) . .
W1 O5 W2 125.1(5) . .
W2 O7 W3 128.8(6) . .
W5 O8 K1 129.1(5) . 5_666
Ti2 O8 K1 103.0(5) 2_656 5_666
W6 O8 K1 103.0(5) 2_656 5_666
W6 O9 Sm1 154.5(5) . .
W6 O9 K1 97.2(4) . .
Sm1 O9 K1 100.6(4) . .
W3 O12 W6 147.4(5) . .
W5 O13 Sm2 176.9(6) . .
W1 O14 W4 154.7(6) 2_656 .
W4 O15 W6 123.6(5) . .
W1 O16 W3 124.2(5) . .
W4 O17 Ti1 124.4(5) . 2_656
W4 O17 W5 124.4(5) . 2_656
W1 O18 W2 150.2(6) . 2_656
W2 O19 W4 151.0(6) . .
W3 O20 W5 147.1(6) . .
C1 O21 Sm1 150.8(14) . .
C7 O23 Sm2 161.4(16) . .
O21 C1 O22 125.2(17) . .
O21 C1 C2 117.2(16) . .
O22 C1 C2 117.4(16) . .
C3 C2 C6 118.8(17) . .
C3 C2 C1 119.9(16) . .
C6 C2 C1 121.3(16) . .
N1 C3 C2 117.4(18) . .
N1 C4 C5 117.8(18) . .
C4 C5 C6 120.0(18) . .
C5 C6 C2 118.9(17) . .
O23 C7 O24 124(2) . .
O23 C7 C8 120.1(18) . .
O24 C7 C8 116(2) . .
C9 C8 C12 115(2) . .
C9 C8 C7 121.6(18) . .
C12 C8 C7 123.4(18) . .
N2 C9 C8 122.1(19) . .
N2 C10 C11 117(2) . .
C12 C11 C10 120.0(19) . .
C11 C12 C8 122(2) . .
C3 N1 C4 126.9(17) . .
C9 N2 C10 124.1(18) . .
Sm1 O3W K1 102.8(6) . .

loop_
_geom_bond_atom_site_label_1
_geom_bond_atom_site_label_2
_geom_bond_distance
_geom_bond_site_symmetry_2
W1 O3 1.718(10) .
W1 O18 1.895(10) .
W1 O5 1.905(11) .
W1 O14 1.915(11) 2_656
W1 O16 1.927(11) .
W1 O2 2.450(10) .
W2 O4 1.693(12) .
W2 O7 1.866(11) .
W2 O19 1.897(11) .
W2 O18 1.916(10) 2_656
W2 O5 1.951(10) .
W2 O2 2.446(9) .
W3 O10 1.711(11) .
W3 O12 1.862(10) .
W3 O20 1.890(11) .
W3 O7 1.963(10) .
W3 O16 1.995(10) .
W3 O2 2.436(10) .
W4 O6 1.692(11) .
W4 O15 1.851(10) .
W4 O17 1.870(10) .
W4 O14 1.919(11) .
W4 O19 1.964(11) .
W4 O1 2.449(9) .
W5 O13 1.738(11) .
W5 O11 1.851(10) .
W5 O8 1.867(11) .
W5 O20 1.956(11) .
W5 O17 2.013(10) 2_656
W5 O1 2.427(10) 2_656
W6 O9 1.703(10) .
W6 O8 1.903(11) 2_656
W6 O11 1.923(10) .
W6 O12 1.985(10) .
W6 O15 2.008(10) .
W6 O1 2.400(10) .
W6 K1 3.695(5) .
Sm1 O21 2.374(14) 6_565
Sm1 O21 2.374(14) .
Sm1 O1W 2.401(17) .
Sm1 O9 2.426(10) 6_565
Sm1 O9 2.426(10) .
Sm1 O3W 2.473(15) .
Sm1 O2W 2.497(16) .
Sm1 O4W 2.627(13) 6_565
Sm1 O4W 2.627(13) .
Sm1 K1 4.250(8) .
Sm2 O5W 2.07(3) .
Sm2 O23 2.310(14) 6_565
Sm2 O23 2.310(14) .
Sm2 O7W 2.424(18) .
Sm2 O7W 2.424(18) 6_565
Sm2 O6W 2.44(2) .
Sm2 O13 2.468(11) .
Sm2 O13 2.468(11) 6_565
K1 O8 2.767(12) 5_666
K1 O8 2.767(12) 2_656
K1 OW5 2.80(4) .
K1 O3W 2.95(2) .
K1 O9 3.072(12) .
K1 O9 3.072(12) 6_565
K1 OW3 3.39(3) 6_565
K1 OW3 3.39(3) .
K1 OW4 3.43(3) 6_565
K1 OW4 3.43(3) .
P1 O1 1.529(10) 2_656
P1 O1 1.529(10) .
P1 O2 1.546(10) .
P1 O2 1.546(10) 2_656
O1 Ti1 2.427(10) 2_656
O1 W5 2.427(10) 2_656
O8 Ti2 1.903(11) 2_656
O8 W6 1.903(11) 2_656
O8 K1 2.767(12) 5_666
O14 W1 1.915(11) 2_656
O17 Ti1 2.013(10) 2_656
O17 W5 2.013(10) 2_656
O18 W2 1.916(10) 2_656
O21 C1 1.24(2) .
O22 C1 1.26(2) .
O23 C7 1.26(2) .
O24 C7 1.29(3) .
C1 C2 1.50(2) .
C2 C3 1.38(2) .
C2 C6 1.42(2) .
C3 N1 1.33(2) .
C4 N1 1.34(2) .
C4 C5 1.34(3) .
C5 C6 1.41(3) .
C7 C8 1.44(3) .
C8 C9 1.38(3) .
C8 C12 1.39(3) .
C9 N2 1.30(3) .
C10 N2 1.33(3) .
C10 C11 1.39(3) .
C11 C12 1.34(3) .
